data_4064405
loop_
_publ_author_name
'Jong, Howard'
'Patrick, Brian O.'
'Fryzuk, Michael D.'

_publ_section_title
;
 Coordination Chemistry of a Hemilabile Amino-Tethered N-Heterocyclic
 Carbene with Ruthenium(II)
;
_journal_issue 8
_journal_name_full Organometallics
_journal_page_first 2333
_journal_paper_doi 10.1021/om2000844
_journal_volume 30
_journal_year 2011
_chemical_formula_moiety 'C35 H39 Cl2 N4 Ru'
_chemical_formula_sum 'C35 H39 Cl2 N4 Ru'
_chemical_formula_weight 687.67
_chemical_name_common Mes[CNH]Ru(CHPh)(py)Cl2
_chemical_name_systematic
;
 ?
;
_space_group_IT_number 14
_symmetry_cell_setting monoclinic
_symmetry_space_group_name_Hall '-P 2yn'
_symmetry_space_group_name_H-M 'P 1 21/n 1'
_atom_sites_solution_hydrogens geom
_atom_sites_solution_primary direct
_atom_sites_solution_secondary difmap
_audit_creation_method SHELXL-97
_cell_angle_alpha 90.00
_cell_angle_beta 105.065(5)
_cell_angle_gamma 90.00
_cell_formula_units_Z 4
_cell_length_a 14.3483(16)
_cell_length_b 11.9147(14)
_cell_length_c 19.481(2)
_cell_measurement_reflns_used 9923
_cell_measurement_temperature 173(2)
_cell_measurement_theta_max 23.8735
_cell_measurement_theta_min 2.1652
_cell_volume 3215.9(6)
_computing_structure_refinement 'SHELXL-97 (Sheldrick, 1997)'
_diffrn_ambient_temperature 173(2)
_diffrn_measured_fraction_theta_full 0.998
_diffrn_measured_fraction_theta_max 0.998
_diffrn_measurement_device_type 'Bruker X8 Apex 2'
_diffrn_measurement_method 'area detector'
_diffrn_radiation_monochromator graphite
_diffrn_radiation_source 'fine-focus sealed tube'
_diffrn_radiation_type MoK\a
_diffrn_radiation_wavelength 0.71073
_diffrn_reflns_av_R_equivalents 0.0394
_diffrn_reflns_av_sigmaI/netI 0.0256
_diffrn_reflns_limit_h_max 16
_diffrn_reflns_limit_h_min -16
_diffrn_reflns_limit_k_max 13
_diffrn_reflns_limit_k_min -13
_diffrn_reflns_limit_l_max 20
_diffrn_reflns_limit_l_min -22
_diffrn_reflns_number 35237
_diffrn_reflns_theta_full 23.88
_diffrn_reflns_theta_max 23.88
_diffrn_reflns_theta_min 1.58
_exptl_absorpt_coefficient_mu 0.684
_exptl_absorpt_correction_T_max 0.9532
_exptl_absorpt_correction_T_min 0.8596
_exptl_absorpt_correction_type multi-scan
_exptl_crystal_colour green
_exptl_crystal_density_diffrn 1.420
_exptl_crystal_density_method 'not measured'
_exptl_crystal_description prism
_exptl_crystal_F_000 1420
_exptl_crystal_size_max 0.22
_exptl_crystal_size_mid 0.11
_exptl_crystal_size_min 0.07
_refine_diff_density_max 0.315
_refine_diff_density_min -0.298
_refine_diff_density_rms 0.053
_refine_ls_extinction_method none
_refine_ls_goodness_of_fit_ref 1.036
_refine_ls_hydrogen_treatment mixed
_refine_ls_matrix_type full
_refine_ls_number_parameters 410
_refine_ls_number_reflns 4966
_refine_ls_number_restraints 5
_refine_ls_restrained_S_all 1.036
_refine_ls_R_factor_all 0.0367
_refine_ls_R_factor_gt 0.0239
_refine_ls_shift/su_max 0.075
_refine_ls_shift/su_mean 0.000
_refine_ls_structure_factor_coef Fsqd
_refine_ls_weighting_details 'calc w=1/[\s^2^(Fo^2^)+(0.0232P)^2^+2.4705P] where P=(Fo^2^+2Fc^2^)/3'
_refine_ls_weighting_scheme calc
_refine_ls_wR_factor_gt 0.0534
_refine_ls_wR_factor_ref 0.0587
_reflns_number_gt 4053
_reflns_number_total 4966
_reflns_threshold_expression >2sigma(I)
_cod_data_source_file om2000844_si_002.cif
_cod_data_source_block mf753
_cod_depositor_comments
;
The following automatic conversions were performed:

'_symmetry_cell_setting' value 'Monoclinic' changed to 'monoclinic'
according to /home/saulius/struct/CIF-dictionaries/cif_core.dic
dictionary named 'cif_core.dic' version 2.4.1 from 2010-06-29.

Automatic conversion script
Id: cif_fix_values 1715 2011-07-08 13:25:40Z adriana 
;
_cod_original_cell_volume 3216.0(6)
_cod_original_sg_symbol_H-M P2(1)/n
_cod_database_code 4064405

loop_
_symmetry_equiv_pos_as_xyz
'x, y, z'
'-x+1/2, y+1/2, -z+1/2'
'-x, -y, -z'
'x-1/2, -y-1/2, z-1/2'

loop_
_atom_site_label
_atom_site_type_symbol
_atom_site_fract_x
_atom_site_fract_y
_atom_site_fract_z
_atom_site_U_iso_or_equiv
_atom_site_adp_type
_atom_site_occupancy
_atom_site_symmetry_multiplicity
_atom_site_calc_flag
_atom_site_refinement_flags
_atom_site_disorder_assembly
_atom_site_disorder_group
C01 C 0.7195(2) 0.2529(2) 0.00687(13) 0.0267(6) Uani 1 1 d . . .
C02 C 0.87432(17) 0.23200(19) 0.07427(12) 0.0191(5) Uani 1 1 d . B .
C03 C 0.77224(19) 0.2233(2) -0.03682(14) 0.0264(6) Uani 1 1 d . . .
C04 C 0.94082(18) 0.1612(2) -0.02486(14) 0.0312(7) Uani 1 1 d . . .
H04A H 0.9124 0.1439 -0.0757 0.037 Uiso 1 1 calc R A 1
H04B H 0.9614 0.0893 -0.0001 0.037 Uiso 1 1 calc R A 1
C05 C 1.02843(19) 0.2329(3) -0.01875(13) 0.0330(7) Uani 0.50 1 d PD B 1
H05A H 1.0654 0.2056 -0.0518 0.040 Uiso 0.50 1 calc PR B 1
H05B H 1.0088 0.3115 -0.0314 0.040 Uiso 0.50 1 calc PR B 1
C05B C 1.02843(19) 0.2329(3) -0.01875(13) 0.0330(7) Uani 0.50 1 d PD B 2
C06 C 1.18523(18) 0.2767(2) 0.06177(13) 0.0290(6) Uani 0.50 1 d PD B 1
C06B C 1.18523(18) 0.2767(2) 0.06177(13) 0.0290(6) Uani 0.50 1 d PD B 2
C07 C 1.20579(18) 0.3878(2) 0.04817(12) 0.0275(6) Uani 1 1 d . . .
C08 C 1.30199(18) 0.4182(2) 0.05830(13) 0.0289(6) Uani 1 1 d . B .
H08 H 1.3166 0.4937 0.0495 0.035 Uiso 1 1 calc R . .
C09 C 1.37688(18) 0.3435(2) 0.08057(13) 0.0303(6) Uani 1 1 d . . .
C10 C 1.3539(2) 0.2345(2) 0.09258(14) 0.0353(7) Uani 1 1 d . B .
H10 H 1.4046 0.1816 0.1075 0.042 Uiso 1 1 calc R . .
C11 C 1.2595(2) 0.1990(2) 0.08378(14) 0.0335(7) Uani 1 1 d . . .
C12 C 1.2407(3) 0.0770(3) 0.0972(2) 0.0590(10) Uani 1 1 d . B .
H12A H 1.1936 0.0723 0.1256 0.088 Uiso 1 1 calc R . .
H12B H 1.3011 0.0412 0.1230 0.088 Uiso 1 1 calc R . .
H12C H 1.2151 0.0386 0.0517 0.088 Uiso 1 1 calc R . .
C13 C 1.1296(2) 0.4756(3) 0.02218(14) 0.0388(7) Uani 1 1 d . B .
H13A H 1.1590 0.5503 0.0300 0.058 Uiso 1 1 calc R . .
H13B H 1.0800 0.4692 0.0483 0.058 Uiso 1 1 calc R . .
H13C H 1.1001 0.4647 -0.0287 0.058 Uiso 1 1 calc R . .
C14 C 1.4799(2) 0.3808(3) 0.09053(18) 0.0523(9) Uani 1 1 d . B .
H14A H 1.4863 0.4186 0.0473 0.079 Uiso 1 1 calc R . .
H14B H 1.5226 0.3152 0.0999 0.079 Uiso 1 1 calc R . .
H14C H 1.4978 0.4327 0.1308 0.079 Uiso 1 1 calc R . .
C15 C 0.74139(16) 0.2605(2) 0.13551(12) 0.0227(6) Uani 1 1 d . . .
C16 C 0.70540(18) 0.1599(2) 0.15446(13) 0.0267(6) Uani 1 1 d . . .
C17 C 0.66188(19) 0.1628(3) 0.21027(14) 0.0345(7) Uani 1 1 d . . .
H17 H 0.6356 0.0957 0.2238 0.041 Uiso 1 1 calc R . .
C18 C 0.6558(2) 0.2615(3) 0.24681(14) 0.0383(7) Uani 1 1 d . . .
C19 C 0.69036(19) 0.3593(3) 0.22476(14) 0.0336(7) Uani 1 1 d . . .
H19 H 0.6857 0.4271 0.2493 0.040 Uiso 1 1 calc R . .
C20 C 0.73183(18) 0.3621(2) 0.16772(13) 0.0261(6) Uani 1 1 d . . .
C21 C 0.7603(2) 0.4703(2) 0.13966(15) 0.0360(7) Uani 1 1 d . . .
H21A H 0.8266 0.4643 0.1351 0.054 Uiso 1 1 calc R . .
H21B H 0.7565 0.5314 0.1725 0.054 Uiso 1 1 calc R . .
H21C H 0.7165 0.4860 0.0930 0.054 Uiso 1 1 calc R . .
C22 C 0.7148(2) 0.0521(2) 0.11679(15) 0.0359(7) Uani 1 1 d . . .
H22A H 0.6792 0.0581 0.0667 0.054 Uiso 1 1 calc R . .
H22B H 0.6884 -0.0098 0.1390 0.054 Uiso 1 1 calc R . .
H22C H 0.7831 0.0376 0.1201 0.054 Uiso 1 1 calc R . .
C23 C 0.6122(3) 0.2604(3) 0.30972(17) 0.0608(10) Uani 1 1 d . . .
H23A H 0.6639 0.2613 0.3539 0.091 Uiso 1 1 calc R . .
H23B H 0.5732 0.1924 0.3081 0.091 Uiso 1 1 calc R . .
H23C H 0.5712 0.3267 0.3078 0.091 Uiso 1 1 calc R . .
C24 C 0.94198(18) 0.2070(2) 0.22442(13) 0.0218(6) Uani 1 1 d . . .
C25 C 0.95546(17) 0.2556(2) 0.29531(12) 0.0223(6) Uani 1 1 d . . .
C26 C 0.90337(19) 0.2090(2) 0.33972(14) 0.0338(7) Uani 1 1 d . . .
H26 H 0.8617 0.1474 0.3228 0.041 Uiso 1 1 calc R . .
C27 C 0.9105(2) 0.2494(3) 0.40726(14) 0.0416(8) Uani 1 1 d . . .
H27 H 0.8742 0.2156 0.4362 0.050 Uiso 1 1 calc R . .
C28 C 0.9701(2) 0.3384(3) 0.43242(14) 0.0368(7) Uani 1 1 d . . .
H28 H 0.9753 0.3667 0.4789 0.044 Uiso 1 1 calc R . .
C29 C 1.0223(2) 0.3866(2) 0.38987(14) 0.0326(7) Uani 1 1 d . . .
H29 H 1.0634 0.4484 0.4074 0.039 Uiso 1 1 calc R . .
C30 C 1.01584(18) 0.3464(2) 0.32206(13) 0.0270(6) Uani 1 1 d . . .
H30 H 1.0525 0.3806 0.2936 0.032 Uiso 1 1 calc R . .
C31 C 1.1702(2) 0.1278(2) 0.26585(13) 0.0300(6) Uani 1 1 d . . .
H31 H 1.1225 0.0734 0.2675 0.036 Uiso 1 1 calc R . .
C32 C 1.2629(2) 0.1095(2) 0.30506(14) 0.0366(7) Uani 1 1 d . . .
H32 H 1.2786 0.0436 0.3332 0.044 Uiso 1 1 calc R . .
C33 C 1.3333(2) 0.1874(3) 0.30341(15) 0.0389(7) Uani 1 1 d . . .
H33 H 1.3987 0.1746 0.3283 0.047 Uiso 1 1 calc R . .
C34 C 1.30660(19) 0.2839(3) 0.26486(14) 0.0354(7) Uani 1 1 d . . .
H34 H 1.3528 0.3409 0.2646 0.043 Uiso 1 1 calc R . .
C35 C 1.21182(18) 0.2971(2) 0.22655(13) 0.0272(6) Uani 1 1 d . . .
H35 H 1.1941 0.3642 0.2001 0.033 Uiso 1 1 calc R . .
N01 N 0.78128(14) 0.25804(17) 0.07475(10) 0.0212(5) Uani 1 1 d . . .
N02 N 0.86601(14) 0.21065(17) 0.00401(10) 0.0226(5) Uani 1 1 d . B .
N04 N 1.14352(14) 0.21941(17) 0.22500(10) 0.0229(5) Uani 1 1 d . . .
Cl01 Cl 1.00905(4) 0.42899(5) 0.15766(3) 0.02467(15) Uani 1 1 d . . .
Cl02 Cl 1.00089(5) 0.02790(5) 0.13643(3) 0.03091(16) Uani 1 1 d . . .
Ru01 Ru 1.000925(14) 0.229189(17) 0.151644(10) 0.01875(7) Uani 1 1 d . . .
N03 N 1.0896(4) 0.2274(11) 0.0558(2) 0.0181(15) Uani 0.666(19) 1 d PD B 1
N03B N 1.0800(8) 0.2708(15) 0.0518(6) 0.0181(15) Uani 0.334(19) 1 d PD B 2
H01 H 0.6569(19) 0.268(2) -0.0016(12) 0.021(7) Uiso 1 1 d . . .
H03 H 0.7544(17) 0.213(2) -0.0836(14) 0.024(7) Uiso 1 1 d . . .
H24 H 0.8948(18) 0.145(2) 0.2170(13) 0.028(7) Uiso 1 1 d . . .
H3N H 1.095(2) 0.162(3) 0.0641(17) 0.000(11) Uiso 0.666(19) 1 d P B 1
H3NB H 1.045(6) 0.328(7) 0.049(4) 0.03(2) Uiso 0.334(19) 1 d P B 2

loop_
_atom_site_aniso_label
_atom_site_aniso_U_11
_atom_site_aniso_U_22
_atom_site_aniso_U_33
_atom_site_aniso_U_23
_atom_site_aniso_U_13
_atom_site_aniso_U_12
C01 0.0196(15) 0.0325(18) 0.0258(15) 0.0006(11) 0.0022(12) -0.0014(12)
C02 0.0231(13) 0.0142(13) 0.0222(13) -0.0029(10) 0.0097(10) -0.0025(11)
C03 0.0291(15) 0.0297(15) 0.0178(14) -0.0031(12) 0.0016(12) -0.0053(12)
C04 0.0280(15) 0.0404(18) 0.0288(15) -0.0135(12) 0.0137(12) -0.0034(13)
C05 0.0273(15) 0.0487(18) 0.0244(14) -0.0048(13) 0.0091(12) -0.0110(14)
C05B 0.0273(15) 0.0487(18) 0.0244(14) -0.0048(13) 0.0091(12) -0.0110(14)
C06 0.0230(14) 0.0479(18) 0.0183(13) -0.0059(12) 0.0093(11) -0.0081(13)
C06B 0.0230(14) 0.0479(18) 0.0183(13) -0.0059(12) 0.0093(11) -0.0081(13)
C07 0.0238(15) 0.0431(18) 0.0162(13) 0.0010(12) 0.0061(11) 0.0033(13)
C08 0.0275(16) 0.0337(16) 0.0256(14) 0.0028(12) 0.0071(12) -0.0032(13)
C09 0.0209(15) 0.0435(19) 0.0259(14) -0.0012(12) 0.0051(12) -0.0026(13)
C10 0.0317(16) 0.0404(18) 0.0371(16) 0.0040(13) 0.0148(13) 0.0108(14)
C11 0.0395(18) 0.0332(18) 0.0350(16) -0.0040(12) 0.0228(14) -0.0029(13)
C12 0.070(3) 0.037(2) 0.087(3) -0.0056(18) 0.050(2) -0.0056(18)
C13 0.0312(16) 0.054(2) 0.0313(16) 0.0089(14) 0.0076(13) 0.0095(14)
C14 0.0244(17) 0.070(3) 0.059(2) 0.0051(18) 0.0034(15) -0.0051(16)
C15 0.0129(12) 0.0333(16) 0.0217(13) -0.0031(11) 0.0041(10) 0.0019(11)
C16 0.0194(14) 0.0321(17) 0.0274(14) 0.0014(12) 0.0042(11) 0.0010(12)
C17 0.0258(16) 0.0453(19) 0.0349(16) 0.0108(14) 0.0122(13) 0.0042(13)
C18 0.0285(16) 0.061(2) 0.0288(15) 0.0051(14) 0.0132(13) 0.0154(15)
C19 0.0270(16) 0.0456(19) 0.0273(15) -0.0063(13) 0.0059(13) 0.0117(13)
C20 0.0169(14) 0.0339(16) 0.0256(14) -0.0029(11) 0.0022(11) 0.0044(11)
C21 0.0333(17) 0.0305(17) 0.0453(17) -0.0111(13) 0.0122(14) 0.0024(13)
C22 0.0373(17) 0.0310(17) 0.0394(16) -0.0008(13) 0.0097(14) -0.0055(13)
C23 0.062(2) 0.084(3) 0.049(2) 0.0109(19) 0.0379(18) 0.023(2)
C24 0.0182(13) 0.0203(15) 0.0262(14) 0.0017(11) 0.0044(11) 0.0003(11)
C25 0.0202(13) 0.0264(16) 0.0205(13) 0.0034(11) 0.0057(10) 0.0031(11)
C26 0.0316(16) 0.0427(19) 0.0285(15) 0.0027(13) 0.0106(12) -0.0096(13)
C27 0.0397(18) 0.061(2) 0.0287(16) 0.0050(14) 0.0167(14) -0.0023(16)
C28 0.0382(18) 0.050(2) 0.0221(14) -0.0009(13) 0.0075(13) 0.0116(15)
C29 0.0343(16) 0.0313(17) 0.0299(16) -0.0041(12) 0.0043(13) 0.0006(13)
C30 0.0269(15) 0.0297(16) 0.0263(14) 0.0004(12) 0.0102(12) -0.0002(12)
C31 0.0343(17) 0.0246(16) 0.0287(15) -0.0005(12) 0.0041(13) -0.0003(12)
C32 0.0430(19) 0.0293(17) 0.0312(16) -0.0014(12) -0.0015(14) 0.0126(14)
C33 0.0254(16) 0.056(2) 0.0311(16) -0.0061(14) -0.0006(13) 0.0121(15)
C34 0.0243(15) 0.052(2) 0.0310(15) -0.0029(14) 0.0081(13) -0.0066(14)
C35 0.0235(15) 0.0310(17) 0.0270(14) 0.0014(11) 0.0067(12) -0.0030(12)
N01 0.0170(11) 0.0246(13) 0.0221(11) -0.0035(9) 0.0051(9) -0.0008(9)
N02 0.0236(12) 0.0232(12) 0.0223(11) -0.0058(9) 0.0085(9) -0.0045(9)
N04 0.0218(11) 0.0242(12) 0.0229(11) 0.0003(9) 0.0064(9) 0.0020(10)
Cl01 0.0282(4) 0.0195(3) 0.0258(3) -0.0007(3) 0.0062(3) -0.0004(3)
Cl02 0.0326(4) 0.0194(4) 0.0424(4) -0.0068(3) 0.0128(3) -0.0003(3)
Ru01 0.01702(11) 0.01823(12) 0.02166(11) -0.00266(9) 0.00621(8) -0.00081(9)
N03 0.0232(17) 0.007(5) 0.0245(15) 0.003(3) 0.0075(12) 0.003(3)
N03B 0.0232(17) 0.007(5) 0.0245(15) 0.003(3) 0.0075(12) 0.003(3)

loop_
_atom_type_symbol
_atom_type_description
_atom_type_scat_dispersion_real
_atom_type_scat_dispersion_imag
_atom_type_scat_source
C C 0.0033 0.0016 'International Tables Vol C Tables 4.2.6.8 and 6.1.1.4'
H H 0.0000 0.0000 'International Tables Vol C Tables 4.2.6.8 and 6.1.1.4'
N N 0.0061 0.0033 'International Tables Vol C Tables 4.2.6.8 and 6.1.1.4'
Cl Cl 0.1484 0.1585 'International Tables Vol C Tables 4.2.6.8 and 6.1.1.4'
Ru Ru -1.2594 0.8363 'International Tables Vol C Tables 4.2.6.8 and 6.1.1.4'

loop_
_geom_angle_atom_site_label_1
_geom_angle_atom_site_label_2
_geom_angle_atom_site_label_3
_geom_angle
C03 C01 N01 107.0(2)
C03 C01 H01 130.7(16)
N01 C01 H01 122.2(16)
N02 C02 N01 102.53(19)
N02 C02 Ru01 124.54(17)
N01 C02 Ru01 132.87(16)
C01 C03 N02 107.0(2)
C01 C03 H03 129.4(16)
N02 C03 H03 123.6(16)
N02 C04 C05 115.2(2)
N02 C04 H04A 108.5
C05 C04 H04A 108.5
N02 C04 H04B 108.5
C05 C04 H04B 108.5
H04A C04 H04B 107.5
N03 C05 C04 108.8(3)
N03 C05 H05A 109.9
C04 C05 H05A 109.9
N03 C05 H05B 109.9
C04 C05 H05B 109.9
H05A C05 H05B 108.3
C11 C06 C07 120.4(2)
C11 C06 N03 112.5(5)
C07 C06 N03 127.1(5)
C08 C07 C06 118.1(2)
C08 C07 C13 118.3(3)
C06 C07 C13 123.6(2)
C09 C08 C07 122.7(3)
C09 C08 H08 118.6
C07 C08 H08 118.6
C10 C09 C08 117.5(2)
C10 C09 C14 121.9(3)
C08 C09 C14 120.6(3)
C09 C10 C11 122.5(3)
C09 C10 H10 118.7
C11 C10 H10 118.7
C10 C11 C06 118.7(3)
C10 C11 C12 119.0(3)
C06 C11 C12 122.3(3)
C11 C12 H12A 109.5
C11 C12 H12B 109.5
H12A C12 H12B 109.5
C11 C12 H12C 109.5
H12A C12 H12C 109.5
H12B C12 H12C 109.5
C07 C13 H13A 109.5
C07 C13 H13B 109.5
H13A C13 H13B 109.5
C07 C13 H13C 109.5
H13A C13 H13C 109.5
H13B C13 H13C 109.5
C09 C14 H14A 109.5
C09 C14 H14B 109.5
H14A C14 H14B 109.5
C09 C14 H14C 109.5
H14A C14 H14C 109.5
H14B C14 H14C 109.5
C20 C15 C16 123.0(2)
C20 C15 N01 119.8(2)
C16 C15 N01 116.9(2)
C17 C16 C15 117.3(2)
C17 C16 C22 121.3(2)
C15 C16 C22 121.3(2)
C16 C17 C18 121.6(3)
C16 C17 H17 119.2
C18 C17 H17 119.2
C19 C18 C17 118.8(2)
C19 C18 C23 121.1(3)
C17 C18 C23 120.1(3)
C18 C19 C20 122.1(3)
C18 C19 H19 118.9
C20 C19 H19 118.9
C15 C20 C19 117.0(2)
C15 C20 C21 121.2(2)
C19 C20 C21 121.7(2)
C20 C21 H21A 109.5
C20 C21 H21B 109.5
H21A C21 H21B 109.5
C20 C21 H21C 109.5
H21A C21 H21C 109.5
H21B C21 H21C 109.5
C16 C22 H22A 109.5
C16 C22 H22B 109.5
H22A C22 H22B 109.5
C16 C22 H22C 109.5
H22A C22 H22C 109.5
H22B C22 H22C 109.5
C18 C23 H23A 109.5
C18 C23 H23B 109.5
H23A C23 H23B 109.5
C18 C23 H23C 109.5
H23A C23 H23C 109.5
H23B C23 H23C 109.5
C25 C24 Ru01 133.83(19)
C25 C24 H24 110.5(14)
Ru01 C24 H24 115.4(14)
C26 C25 C30 117.1(2)
C26 C25 C24 117.8(2)
C30 C25 C24 125.1(2)
C27 C26 C25 122.2(3)
C27 C26 H26 118.9
C25 C26 H26 118.9
C28 C27 C26 119.7(3)
C28 C27 H27 120.1
C26 C27 H27 120.1
C27 C28 C29 119.6(3)
C27 C28 H28 120.2
C29 C28 H28 120.2
C28 C29 C30 121.1(3)
C28 C29 H29 119.4
C30 C29 H29 119.4
C29 C30 C25 120.3(2)
C29 C30 H30 119.9
C25 C30 H30 119.9
N04 C31 C32 123.1(3)
N04 C31 H31 118.5
C32 C31 H31 118.5
C31 C32 C33 119.4(3)
C31 C32 H32 120.3
C33 C32 H32 120.3
C34 C33 C32 118.3(3)
C34 C33 H33 120.8
C32 C33 H33 120.8
C33 C34 C35 119.2(3)
C33 C34 H34 120.4
C35 C34 H34 120.4
N04 C35 C34 123.0(3)
N04 C35 H35 118.5
C34 C35 H35 118.5
C02 N01 C01 111.4(2)
C02 N01 C15 127.2(2)
C01 N01 C15 119.4(2)
C02 N02 C03 112.0(2)
C02 N02 C04 125.4(2)
C03 N02 C04 121.7(2)
C35 N04 C31 116.8(2)
C35 N04 Ru01 122.32(17)
C31 N04 Ru01 120.46(17)
C24 Ru01 C02 94.13(10)
C24 Ru01 N04 91.62(9)
C02 Ru01 N04 173.52(8)
C24 Ru01 Cl01 97.54(8)
C02 Ru01 Cl01 92.45(7)
N04 Ru01 Cl01 89.75(6)
C24 Ru01 Cl02 88.09(8)
C02 Ru01 Cl02 87.35(7)
N04 Ru01 Cl02 89.86(6)
Cl01 Ru01 Cl02 174.37(2)
C24 Ru01 N03 170.9(3)
C02 Ru01 N03 88.67(13)
N04 Ru01 N03 85.20(13)
Cl01 Ru01 N03 91.0(3)
Cl02 Ru01 N03 83.4(3)
C06 N03 C05 111.1(4)
C06 N03 Ru01 125.4(3)
C05 N03 Ru01 116.1(3)
C06 N03 H3N 109(2)
C05 N03 H3N 104(2)
Ru01 N03 H3N 84(2)
C06 N03 H3NB 93(4)
C05 N03 H3NB 74(3)
Ru01 N03 H3NB 76(3)
H3N N03 H3NB 156(4)
H3N N03B H3NB 151(6)

loop_
_geom_bond_atom_site_label_1
_geom_bond_atom_site_label_2
_geom_bond_distance
C01 C03 1.326(4)
C01 N01 1.389(3)
C01 H01 0.89(3)
C02 N02 1.367(3)
C02 N01 1.373(3)
C02 Ru01 2.037(2)
C03 N02 1.382(3)
C03 H03 0.89(3)
C04 N02 1.459(3)
C04 C05 1.499(4)
C04 H04A 0.9900
C04 H04B 0.9900
C05 N03 1.491(5)
C05 H05A 0.9900
C05 H05B 0.9900
C06 C11 1.393(4)
C06 C07 1.396(4)
C06 N03 1.469(5)
C07 C08 1.391(4)
C07 C13 1.503(4)
C08 C09 1.376(4)
C08 H08 0.9500
C09 C10 1.374(4)
C09 C14 1.507(4)
C10 C11 1.385(4)
C10 H10 0.9500
C11 C12 1.514(4)
C12 H12A 0.9800
C12 H12B 0.9800
C12 H12C 0.9800
C13 H13A 0.9800
C13 H13B 0.9800
C13 H13C 0.9800
C14 H14A 0.9800
C14 H14B 0.9800
C14 H14C 0.9800
C15 C20 1.387(3)
C15 C16 1.393(4)
C15 N01 1.443(3)
C16 C17 1.388(3)
C16 C22 1.503(4)
C17 C18 1.389(4)
C17 H17 0.9500
C18 C19 1.378(4)
C18 C23 1.515(4)
C19 C20 1.391(3)
C19 H19 0.9500
C20 C21 1.498(4)
C21 H21A 0.9800
C21 H21B 0.9800
C21 H21C 0.9800
C22 H22A 0.9800
C22 H22B 0.9800
C22 H22C 0.9800
C23 H23A 0.9800
C23 H23B 0.9800
C23 H23C 0.9800
C24 C25 1.463(3)
C24 Ru01 1.849(2)
C24 H24 0.98(3)
C25 C26 1.397(3)
C25 C30 1.399(3)
C26 C27 1.380(4)
C26 H26 0.9500
C27 C28 1.370(4)
C27 H27 0.9500
C28 C29 1.379(4)
C28 H28 0.9500
C29 C30 1.385(4)
C29 H29 0.9500
C30 H30 0.9500
C31 N04 1.346(3)
C31 C32 1.368(4)
C31 H31 0.9500
C32 C33 1.378(4)
C32 H32 0.9500
C33 C34 1.372(4)
C33 H33 0.9500
C34 C35 1.380(4)
C34 H34 0.9500
C35 N04 1.343(3)
C35 H35 0.9500
N04 Ru01 2.173(2)
Cl01 Ru01 2.3848(7)
Cl02 Ru01 2.4165(7)
Ru01 N03 2.517(5)
N03 H3N 0.79(4)
N03 H3NB 1.34(9)
N03B H3N 1.32(3)
N03B H3NB 0.84(9)

loop_
_geom_torsion_atom_site_label_1
_geom_torsion_atom_site_label_2
_geom_torsion_atom_site_label_3
_geom_torsion_atom_site_label_4
_geom_torsion
N01 C01 C03 N02 -0.2(3)
N02 C04 C05 N03 77.3(6)
C11 C06 C07 C08 -1.0(4)
N03 C06 C07 C08 178.8(3)
C11 C06 C07 C13 178.1(2)
N03 C06 C07 C13 -2.1(5)
C06 C07 C08 C09 0.4(4)
C13 C07 C08 C09 -178.7(2)
C07 C08 C09 C10 0.4(4)
C07 C08 C09 C14 179.8(3)
C08 C09 C10 C11 -0.7(4)
C14 C09 C10 C11 179.9(3)
C09 C10 C11 C06 0.1(4)
C09 C10 C11 C12 179.2(3)
C07 C06 C11 C10 0.7(4)
N03 C06 C11 C10 -179.1(3)
C07 C06 C11 C12 -178.3(3)
N03 C06 C11 C12 1.9(4)
C20 C15 C16 C17 -2.8(4)
N01 C15 C16 C17 -176.4(2)
C20 C15 C16 C22 178.2(2)
N01 C15 C16 C22 4.6(4)
C15 C16 C17 C18 -1.2(4)
C22 C16 C17 C18 177.8(3)
C16 C17 C18 C19 2.8(4)
C16 C17 C18 C23 -177.0(3)
C17 C18 C19 C20 -0.7(4)
C23 C18 C19 C20 179.2(3)
C16 C15 C20 C19 4.8(4)
N01 C15 C20 C19 178.2(2)
C16 C15 C20 C21 -172.2(2)
N01 C15 C20 C21 1.3(4)
C18 C19 C20 C15 -3.0(4)
C18 C19 C20 C21 173.9(3)
Ru01 C24 C25 C26 -173.2(2)
Ru01 C24 C25 C30 7.6(4)
C30 C25 C26 C27 -0.2(4)
C24 C25 C26 C27 -179.5(3)
C25 C26 C27 C28 0.2(4)
C26 C27 C28 C29 0.0(4)
C27 C28 C29 C30 -0.2(4)
C28 C29 C30 C25 0.2(4)
C26 C25 C30 C29 0.0(4)
C24 C25 C30 C29 179.2(2)
N04 C31 C32 C33 0.0(4)
C31 C32 C33 C34 3.2(4)
C32 C33 C34 C35 -3.1(4)
C33 C34 C35 N04 0.0(4)
N02 C02 N01 C01 -0.3(3)
Ru01 C02 N01 C01 176.94(19)
N02 C02 N01 C15 163.1(2)
Ru01 C02 N01 C15 -19.7(4)
C03 C01 N01 C02 0.3(3)
C03 C01 N01 C15 -164.6(2)
C20 C15 N01 C02 99.3(3)
C16 C15 N01 C02 -86.9(3)
C20 C15 N01 C01 -98.5(3)
C16 C15 N01 C01 75.3(3)
N01 C02 N02 C03 0.2(3)
Ru01 C02 N02 C03 -177.35(18)
N01 C02 N02 C04 -169.5(2)
Ru01 C02 N02 C04 13.0(3)
C01 C03 N02 C02 0.0(3)
C01 C03 N02 C04 170.1(2)
C05 C04 N02 C02 -67.2(3)
C05 C04 N02 C03 124.1(3)
C34 C35 N04 C31 3.1(4)
C34 C35 N04 Ru01 -169.94(19)
C32 C31 N04 C35 -3.1(4)
C32 C31 N04 Ru01 170.1(2)
C25 C24 Ru01 C02 -135.8(2)
C25 C24 Ru01 N04 47.2(2)
C25 C24 Ru01 Cl01 -42.8(2)
C25 C24 Ru01 Cl02 137.0(2)
C25 C24 Ru01 N03 116.5(8)
N02 C02 Ru01 C24 -158.1(2)
N01 C02 Ru01 C24 25.2(2)
N02 C02 Ru01 N04 -5.6(9)
N01 C02 Ru01 N04 177.7(6)
N02 C02 Ru01 Cl01 104.15(19)
N01 C02 Ru01 Cl01 -72.5(2)
N02 C02 Ru01 Cl02 -70.21(19)
N01 C02 Ru01 Cl02 113.1(2)
N02 C02 Ru01 N03 13.2(3)
N01 C02 Ru01 N03 -163.5(4)
C35 N04 Ru01 C24 -130.0(2)
C31 N04 Ru01 C24 57.2(2)
C35 N04 Ru01 C02 77.4(8)
C31 N04 Ru01 C02 -95.4(8)
C35 N04 Ru01 Cl01 -32.45(18)
C31 N04 Ru01 Cl01 154.74(18)
C35 N04 Ru01 Cl02 141.93(18)
C31 N04 Ru01 Cl02 -30.88(18)
C35 N04 Ru01 N03 58.6(3)
C31 N04 Ru01 N03 -114.3(3)
C11 C06 N03 C05 -117.7(7)
C07 C06 N03 C05 62.5(9)
C11 C06 N03 Ru01 93.7(8)
C07 C06 N03 Ru01 -86.1(7)
C04 C05 N03 C06 168.4(6)
C04 C05 N03 Ru01 -39.9(7)
C24 Ru01 N03 C06 -102.6(12)
C02 Ru01 N03 C06 149.3(8)
N04 Ru01 N03 C06 -32.8(8)
Cl01 Ru01 N03 C06 56.9(8)
Cl02 Ru01 N03 C06 -123.2(8)
C24 Ru01 N03 C05 110.2(9)
C02 Ru01 N03 C05 2.1(7)
N04 Ru01 N03 C05 180.0(7)
Cl01 Ru01 N03 C05 -90.4(7)
Cl02 Ru01 N03 C05 89.6(7)
